data_7111759
loop_
_publ_author_name
'Rivers, Joseph H.'
'Jones, Richard A.'

_publ_section_title
;
 Synthesis and structures of the homoleptic cations [M(PMe3)5]+ (M = Rh,
 Ir)
;
_journal_issue 24
_journal_name_full 'Chemical Communications'
_journal_page_first 4300
_journal_page_last 4302
_journal_paper_doi 10.1039/c0cc00892c
_journal_volume 46
_journal_year 2010
_chemical_formula_moiety 'C15 H45 Ir P5, C5 H1 F6 N2'
_chemical_formula_sum 'C20 H46 F6 Ir N2 P5'
_chemical_formula_weight 775.64
_chemical_name_common
;pentakis(trimethylphosphine)iridium(i) bis(3,5-
trifluoromethyl) pyrazolate
;
_chemical_name_systematic
;
pentakis(trimethylphosphine)iridium(I) bis(3,5-trifluoromethyl)
pyrazolate
;
_space_group_IT_number 2
_symmetry_cell_setting triclinic
_symmetry_space_group_name_Hall '-P 1'
_symmetry_space_group_name_H-M 'P -1'
_atom_sites_solution_hydrogens geom
_atom_sites_solution_primary direct
_atom_sites_solution_secondary difmap
_audit_creation_method SHELXL-97
_cell_angle_alpha 88.571(3)
_cell_angle_beta 75.866(2)
_cell_angle_gamma 77.060(2)
_cell_formula_units_Z 2
_cell_length_a 9.4552(8)
_cell_length_b 12.0860(10)
_cell_length_c 14.5150(13)
_cell_measurement_reflns_used 36337
_cell_measurement_temperature 100(2)
_cell_measurement_theta_max 27.7
_cell_measurement_theta_min 3.16
_cell_volume 1566.9(2)
_computing_cell_refinement 'CrystalClear (Rigaku Inc., 2008)'
_computing_data_collection 'CrystalClear (Rigaku Inc., 2008)'
_computing_data_reduction 'CrystalClear (Rigaku Inc., 2008)'
_computing_molecular_graphics 'Ortep-3 for Windows (Farrugia, 1997)'
_computing_publication_material 'CIFTAB (Sheldrick, 2008)'
_computing_structure_refinement 'XL SHELXTL/PC, Siemens Analytical'
_computing_structure_solution
;

SIR97 - Altomare A., Burla M.C., Camalli M., Cascarano G.L., Giacovazzo C.,
Guagliardi A., Moliterni A.G.G., Polidori G.,Spagna R.
;
_diffrn_ambient_temperature 100(2)
_diffrn_detector_area_resol_mean 28.5714
_diffrn_measured_fraction_theta_full 0.998
_diffrn_measured_fraction_theta_max 0.998
_diffrn_measurement_device_type 'Rigaku AFC-12 with Saturn 724+CCD'
_diffrn_measurement_method \w-scan
_diffrn_radiation_monochromator graphite
_diffrn_radiation_source 'fine-focus sealed tube'
_diffrn_radiation_type MoK\a
_diffrn_radiation_wavelength 0.71069
_diffrn_reflns_av_R_equivalents 0.0741
_diffrn_reflns_av_sigmaI/netI 0.0527
_diffrn_reflns_limit_h_max 12
_diffrn_reflns_limit_h_min -12
_diffrn_reflns_limit_k_max 15
_diffrn_reflns_limit_k_min -15
_diffrn_reflns_limit_l_max 18
_diffrn_reflns_limit_l_min -18
_diffrn_reflns_number 43093
_diffrn_reflns_theta_full 27.48
_diffrn_reflns_theta_max 27.48
_diffrn_reflns_theta_min 3.16
_exptl_absorpt_coefficient_mu 4.564
_exptl_absorpt_correction_T_max 0.7
_exptl_absorpt_correction_T_min 0.44
_exptl_absorpt_correction_type multi-scan
_exptl_absorpt_process_details
;
Abscor. T. Higashi (2001).
The Rigaku Corporation, Tokyo, Japan.
;
_exptl_crystal_colour colorless
_exptl_crystal_density_diffrn 1.644
_exptl_crystal_density_method 'not measured'
_exptl_crystal_description needle
_exptl_crystal_F_000 772
_exptl_crystal_size_max 0.32
_exptl_crystal_size_mid 0.077
_exptl_crystal_size_min 0.077
_refine_diff_density_max 3.577
_refine_diff_density_min -4.503
_refine_diff_density_rms 0.272
_refine_ls_extinction_method none
_refine_ls_goodness_of_fit_ref 1.170
_refine_ls_hydrogen_treatment constr
_refine_ls_matrix_type full
_refine_ls_number_parameters 393
_refine_ls_number_reflns 7160
_refine_ls_number_restraints 193
_refine_ls_restrained_S_all 1.171
_refine_ls_R_factor_all 0.0839
_refine_ls_R_factor_gt 0.0759
_refine_ls_shift/su_max 0.000
_refine_ls_shift/su_mean 0.000
_refine_ls_structure_factor_coef Fsqd
_refine_ls_weighting_details 'calc w=1/[\s^2^(Fo^2^)+(0.0968P)^2^+17.5144P] where P=(Fo^2^+2Fc^2^)/3'
_refine_ls_weighting_scheme calc
_refine_ls_wR_factor_gt 0.1897
_refine_ls_wR_factor_ref 0.1996
_reflns_number_gt 6381
_reflns_number_total 7160
_reflns_threshold_expression >2sigma(I)
_cod_data_source_file c0cc00892csup1.cif
_cod_data_source_block IrP5Pz
_cod_original_sg_symbol_H-M P-1
_cod_database_code 7111759

loop_
_symmetry_equiv_pos_as_xyz
'x, y, z'
'-x, -y, -z'

loop_
_atom_site_label
_atom_site_type_symbol
_atom_site_fract_x
_atom_site_fract_y
_atom_site_fract_z
_atom_site_U_iso_or_equiv
_atom_site_adp_type
_atom_site_occupancy
_atom_site_symmetry_multiplicity
_atom_site_calc_flag
_atom_site_refinement_flags
_atom_site_disorder_assembly
_atom_site_disorder_group
Ir1 Ir 0.54115(4) 0.20043(3) 0.73287(2) 0.03149(15) Uani 1 1 d . . .
P2 P 0.7018(3) 0.2451(2) 0.59485(18) 0.0326(5) Uani 1 1 d . A .
P3 P 0.3491(3) 0.3379(2) 0.6992(2) 0.0396(6) Uani 1 1 d . A .
P4 P 0.4108(3) 0.0612(2) 0.7300(2) 0.0452(7) Uani 1 1 d . A .
P1A P 0.4927(8) 0.3107(6) 0.8800(4) 0.0373(13) Uani 0.56 1 d PU A 1
C1A C 0.303(3) 0.398(2) 0.9320(16) 0.053(5) Uani 0.56 1 d PU A 1
H1A1 H 0.3092 0.4552 0.9766 0.080 Uiso 0.56 1 calc PR A 1
H1A2 H 0.2387 0.3490 0.9659 0.080 Uiso 0.56 1 calc PR A 1
H1A3 H 0.2605 0.4357 0.8812 0.080 Uiso 0.56 1 calc PR A 1
C2A C 0.510(3) 0.234(2) 0.9890(16) 0.053(5) Uani 0.56 1 d PU A 1
H2A1 H 0.4976 0.2889 1.0407 0.080 Uiso 0.56 1 calc PR A 1
H2A2 H 0.6090 0.1828 0.9783 0.080 Uiso 0.56 1 calc PR A 1
H2A3 H 0.4325 0.1902 1.0062 0.080 Uiso 0.56 1 calc PR A 1
C3A C 0.607(3) 0.409(2) 0.8833(17) 0.049(5) Uani 0.56 1 d PU A 1
H3A1 H 0.5828 0.4419 0.9477 0.073 Uiso 0.56 1 calc PR A 1
H3A2 H 0.5881 0.4692 0.8386 0.073 Uiso 0.56 1 calc PR A 1
H3A3 H 0.7126 0.3691 0.8653 0.073 Uiso 0.56 1 calc PR A 1
P1B P 0.5367(11) 0.2592(8) 0.8731(6) 0.0399(18) Uani 0.44 1 d PU A 2
C1B C 0.365(5) 0.340(4) 0.949(3) 0.076(9) Uani 0.44 1 d PU A 2
H1B1 H 0.3813 0.3525 1.0119 0.114 Uiso 0.44 1 calc PR A 2
H1B2 H 0.2862 0.2976 0.9559 0.114 Uiso 0.44 1 calc PR A 2
H1B3 H 0.3350 0.4132 0.9211 0.114 Uiso 0.44 1 calc PR A 2
C2B C 0.577(4) 0.162(3) 0.969(2) 0.057(7) Uani 0.44 1 d PU A 2
H2B1 H 0.6778 0.1135 0.9473 0.086 Uiso 0.44 1 calc PR A 2
H2B2 H 0.5034 0.1150 0.9842 0.086 Uiso 0.44 1 calc PR A 2
H2B3 H 0.5724 0.2069 1.0254 0.086 Uiso 0.44 1 calc PR A 2
C3B C 0.659(4) 0.354(3) 0.881(3) 0.059(8) Uani 0.44 1 d PU A 2
H3B1 H 0.6196 0.4294 0.8595 0.089 Uiso 0.44 1 calc PR A 2
H3B2 H 0.7601 0.3233 0.8418 0.089 Uiso 0.44 1 calc PR A 2
H3B3 H 0.6645 0.3609 0.9477 0.089 Uiso 0.44 1 calc PR A 2
C4 C 0.9016(12) 0.2400(12) 0.5868(11) 0.058(4) Uani 1 1 d . . .
H4A H 0.9460 0.1695 0.6139 0.087 Uiso 1 1 calc R A .
H4B H 0.9099 0.3052 0.6223 0.087 Uiso 1 1 calc R . .
H4C H 0.9546 0.2426 0.5200 0.087 Uiso 1 1 calc R . .
C5 C 0.722(2) 0.1558(17) 0.4913(11) 0.090(7) Uani 1 1 d . . .
H5A H 0.6318 0.1776 0.4671 0.135 Uiso 1 1 calc R A .
H5B H 0.7357 0.0761 0.5092 0.135 Uiso 1 1 calc R . .
H5C H 0.8092 0.1656 0.4418 0.135 Uiso 1 1 calc R . .
C6 C 0.6749(13) 0.3861(9) 0.5435(8) 0.042(2) Uani 1 1 d . . .
H6A H 0.7471 0.3837 0.4819 0.063 Uiso 1 1 calc R A .
H6B H 0.6901 0.4412 0.5865 0.063 Uiso 1 1 calc R . .
H6C H 0.5730 0.4088 0.5346 0.063 Uiso 1 1 calc R . .
C7 C 0.3591(17) 0.4851(11) 0.7101(14) 0.076(5) Uani 1 1 d . . .
H7A H 0.4626 0.4923 0.6849 0.114 Uiso 1 1 calc R A .
H7B H 0.3256 0.5099 0.7772 0.114 Uiso 1 1 calc R . .
H7C H 0.2944 0.5326 0.6741 0.114 Uiso 1 1 calc R . .
C8 C 0.3126(15) 0.3339(15) 0.5806(10) 0.066(4) Uani 1 1 d . . .
H8A H 0.2377 0.4020 0.5734 0.098 Uiso 1 1 calc R A .
H8B H 0.2752 0.2661 0.5734 0.098 Uiso 1 1 calc R . .
H8C H 0.4056 0.3316 0.5319 0.098 Uiso 1 1 calc R . .
C9 C 0.1565(14) 0.3438(13) 0.7720(12) 0.066(4) Uani 1 1 d . . .
H9A H 0.1333 0.3989 0.8250 0.100 Uiso 1 1 calc R A .
H9B H 0.1496 0.2686 0.7970 0.100 Uiso 1 1 calc R . .
H9C H 0.0851 0.3670 0.7325 0.100 Uiso 1 1 calc R . .
C10 C 0.2727(16) 0.0749(13) 0.6588(10) 0.057(3) Uani 1 1 d . . .
H10A H 0.2231 0.0110 0.6707 0.086 Uiso 1 1 calc R A .
H10B H 0.3231 0.0745 0.5912 0.086 Uiso 1 1 calc R . .
H10C H 0.1980 0.1464 0.6764 0.086 Uiso 1 1 calc R . .
C11 C 0.2911(18) 0.0313(14) 0.8446(10) 0.067(4) Uani 1 1 d . . .
H11A H 0.2178 0.1010 0.8709 0.101 Uiso 1 1 calc R A .
H11B H 0.3534 0.0041 0.8891 0.101 Uiso 1 1 calc R . .
H11C H 0.2385 -0.0269 0.8346 0.101 Uiso 1 1 calc R . .
C12 C 0.506(3) -0.0851(13) 0.6877(19) 0.115(9) Uani 1 1 d . . .
H12A H 0.4316 -0.1262 0.6783 0.173 Uiso 1 1 calc R A .
H12B H 0.5564 -0.1235 0.7348 0.173 Uiso 1 1 calc R . .
H12C H 0.5792 -0.0837 0.6273 0.173 Uiso 1 1 calc R . .
P5A P 0.7342(7) 0.0811(6) 0.7800(6) 0.0428(16) Uani 0.53 1 d PU A 1
C13A C 0.692(3) -0.014(2) 0.8766(18) 0.049(5) Uani 0.53 1 d PU A 1
H13A H 0.7725 -0.0829 0.8675 0.073 Uiso 0.53 1 calc PR A 1
H13B H 0.5973 -0.0350 0.8770 0.073 Uiso 0.53 1 calc PR A 1
H13C H 0.6830 0.0238 0.9372 0.073 Uiso 0.53 1 calc PR A 1
C14A C 0.867(2) 0.140(2) 0.8244(17) 0.045(5) Uani 0.53 1 d PU A 1
H14A H 0.8156 0.1829 0.8839 0.068 Uiso 0.53 1 calc PR A 1
H14B H 0.9109 0.1898 0.7772 0.068 Uiso 0.53 1 calc PR A 1
H14C H 0.9469 0.0775 0.8360 0.068 Uiso 0.53 1 calc PR A 1
C15A C 0.868(3) -0.020(2) 0.690(2) 0.051(5) Uani 0.53 1 d PU A 1
H15A H 0.9211 0.0224 0.6394 0.077 Uiso 0.53 1 calc PR A 1
H15B H 0.8136 -0.0651 0.6621 0.077 Uiso 0.53 1 calc PR A 1
H15C H 0.9399 -0.0698 0.7191 0.077 Uiso 0.53 1 calc PR A 1
P5B P 0.7428(9) 0.0424(8) 0.7377(7) 0.052(2) Uani 0.47 1 d PU A 2
C13B C 0.902(4) 0.075(3) 0.776(2) 0.064(5) Uani 0.47 1 d PU A 2
H13D H 0.9934 0.0531 0.7249 0.097 Uiso 0.47 1 calc PR A 2
H13E H 0.9154 0.0324 0.8328 0.097 Uiso 0.47 1 calc PR A 2
H13F H 0.8820 0.1565 0.7907 0.097 Uiso 0.47 1 calc PR A 2
C14B C 0.847(3) -0.041(2) 0.634(2) 0.057(5) Uani 0.47 1 d PU A 2
H14D H 0.8814 0.0093 0.5831 0.086 Uiso 0.47 1 calc PR A 2
H14E H 0.7841 -0.0843 0.6132 0.086 Uiso 0.47 1 calc PR A 2
H14F H 0.9344 -0.0931 0.6479 0.086 Uiso 0.47 1 calc PR A 2
C15B C 0.711(3) -0.069(2) 0.8261(19) 0.049(5) Uani 0.47 1 d PU A 2
H15D H 0.7542 -0.1441 0.7950 0.074 Uiso 0.47 1 calc PR A 2
H15E H 0.6033 -0.0607 0.8524 0.074 Uiso 0.47 1 calc PR A 2
H15F H 0.7590 -0.0605 0.8774 0.074 Uiso 0.47 1 calc PR A 2
C16 C 0.9058(7) 0.2566(6) 0.0792(4) 0.052(3) Uani 1 1 d G . .
F1A F 0.9649(11) 0.3203(8) 0.0068(6) 0.078(3) Uani 0.78 1 d PG B 1
F2A F 0.7529(7) 0.2823(9) 0.0953(7) 0.073(3) Uani 0.78 1 d PG B 1
F3A F 0.9595(11) 0.1437(6) 0.0547(7) 0.071(3) Uani 0.78 1 d PG B 1
F1B F 0.8200(11) 0.1772(8) 0.0978(6) 0.078(3) Uani 0.22 1 d PG B 2
F2B F 1.0319(8) 0.2152(9) 0.0092(6) 0.073(3) Uani 0.22 1 d PG B 2
F3B F 0.8254(11) 0.3538(6) 0.0498(7) 0.071(3) Uani 0.22 1 d PG B 2
C17 C 0.9531(11) 0.2851(9) 0.1673(7) 0.036(2) Uani 1 1 d . B .
C18 C 1.0521(15) 0.3450(13) 0.1777(9) 0.056(3) Uani 1 1 d . . .
H18 H 1.1123 0.3813 0.1299 0.067 Uiso 1 1 calc R B .
C19 C 1.0467(12) 0.3418(10) 0.2732(8) 0.042(2) Uani 1 1 d . B .
C20 C 1.1318(8) 0.3932(6) 0.3309(5) 0.056(3) Uani 1 1 d G . .
F4A F 1.2197(13) 0.4542(11) 0.2712(7) 0.111(4) Uani 0.80 1 d PGU B 1
F5A F 1.2204(11) 0.3088(7) 0.3697(8) 0.086(3) Uani 0.80 1 d PGU B 1
F6A F 1.0335(9) 0.4637(8) 0.4020(7) 0.070(3) Uani 0.80 1 d PGU B 1
F4B F 1.0960(12) 0.3636(8) 0.4240(6) 0.111(4) Uani 0.20 1 d PGU B 2
F5B F 1.0954(13) 0.5090(7) 0.3255(8) 0.086(3) Uani 0.20 1 d PGU B 2
F6B F 1.2822(8) 0.3541(11) 0.2932(8) 0.070(3) Uani 0.20 1 d PGU B 2
N1 N 0.8880(10) 0.2466(8) 0.2514(7) 0.042(2) Uani 1 1 d . . .
N2 N 0.9472(11) 0.2834(8) 0.3170(7) 0.043(2) Uani 1 1 d . B .

loop_
_atom_site_aniso_label
_atom_site_aniso_U_11
_atom_site_aniso_U_22
_atom_site_aniso_U_33
_atom_site_aniso_U_23
_atom_site_aniso_U_13
_atom_site_aniso_U_12
Ir1 0.0262(2) 0.0331(2) 0.0340(2) 0.01915(15) -0.01118(14) -0.00202(14)
P2 0.0301(12) 0.0255(11) 0.0344(12) 0.0077(9) -0.0023(9) 0.0029(9)
P3 0.0260(12) 0.0362(13) 0.0456(14) 0.0136(11) -0.0041(10) 0.0090(10)
P4 0.0427(15) 0.0310(13) 0.0564(17) 0.0070(12) -0.0061(13) -0.0043(11)
P1A 0.054(4) 0.040(3) 0.021(2) 0.002(3) -0.001(2) -0.023(3)
C1A 0.062(9) 0.057(9) 0.035(7) -0.004(7) -0.002(7) -0.014(7)
C2A 0.059(9) 0.063(9) 0.041(8) 0.012(7) -0.016(7) -0.015(7)
C3A 0.053(9) 0.049(9) 0.047(8) -0.010(7) -0.012(7) -0.018(7)
P1B 0.061(5) 0.042(4) 0.029(3) 0.002(3) -0.016(3) -0.031(4)
C1B 0.077(12) 0.076(12) 0.075(12) -0.005(9) -0.019(9) -0.017(9)
C2B 0.064(11) 0.061(10) 0.045(9) 0.013(8) -0.013(8) -0.013(8)
C3B 0.058(11) 0.061(11) 0.059(11) 0.005(8) -0.011(8) -0.019(8)
C4 0.025(5) 0.062(8) 0.077(9) 0.035(7) -0.003(5) -0.006(5)
C5 0.121(15) 0.098(13) 0.048(8) -0.033(8) 0.031(9) -0.072(12)
C6 0.042(6) 0.036(5) 0.044(6) 0.020(4) -0.009(4) -0.004(4)
C7 0.057(8) 0.036(7) 0.112(13) 0.008(7) 0.012(8) 0.002(6)
C8 0.043(7) 0.103(12) 0.060(8) 0.045(8) -0.033(6) -0.019(7)
C9 0.037(6) 0.065(9) 0.078(10) 0.026(7) 0.002(6) 0.007(6)
C10 0.058(8) 0.063(8) 0.058(8) -0.005(6) -0.011(6) -0.030(7)
C11 0.080(10) 0.084(11) 0.058(8) 0.031(7) -0.018(7) -0.060(9)
C12 0.122(17) 0.031(7) 0.15(2) 0.005(10) 0.026(15) -0.005(9)
P5A 0.025(2) 0.045(4) 0.058(4) 0.040(3) -0.017(3) -0.004(2)
C13A 0.047(8) 0.047(8) 0.049(8) 0.031(7) -0.016(7) -0.004(7)
C14A 0.036(7) 0.054(9) 0.047(8) 0.013(7) -0.016(6) -0.009(7)
C15A 0.043(8) 0.040(8) 0.064(9) 0.006(7) -0.014(7) 0.006(6)
P5B 0.031(3) 0.050(4) 0.058(4) 0.029(3) 0.003(3) 0.011(3)
C13B 0.058(9) 0.068(9) 0.065(9) 0.021(7) -0.015(7) -0.012(7)
C14B 0.054(9) 0.049(9) 0.055(7) 0.016(6) -0.001(7) 0.001(7)
C15B 0.051(9) 0.047(8) 0.044(7) 0.024(7) -0.013(7) 0.000(6)
C16 0.055(7) 0.051(7) 0.047(6) -0.001(5) -0.012(5) -0.006(6)
F1A 0.101(9) 0.114(10) 0.036(5) 0.021(5) -0.024(5) -0.054(8)
F2A 0.052(6) 0.112(9) 0.067(6) 0.003(6) -0.031(5) -0.026(6)
F3A 0.093(8) 0.058(6) 0.065(6) -0.022(5) -0.033(6) -0.005(6)
F1B 0.101(9) 0.114(10) 0.036(5) 0.021(5) -0.024(5) -0.054(8)
F2B 0.052(6) 0.112(9) 0.067(6) 0.003(6) -0.031(5) -0.026(6)
F3B 0.093(8) 0.058(6) 0.065(6) -0.022(5) -0.033(6) -0.005(6)
C17 0.030(5) 0.035(5) 0.035(5) 0.001(4) -0.001(4) 0.002(4)
C18 0.054(7) 0.073(9) 0.037(6) 0.001(6) 0.004(5) -0.025(7)
C19 0.034(5) 0.044(6) 0.039(5) 0.001(4) -0.003(4) 0.003(4)
C20 0.053(7) 0.062(8) 0.051(7) 0.005(6) -0.008(6) -0.015(6)
F4A 0.118(7) 0.130(7) 0.109(7) -0.002(5) -0.035(5) -0.072(6)
F5A 0.075(5) 0.091(6) 0.103(6) -0.013(5) -0.051(5) -0.011(5)
F6A 0.079(5) 0.064(5) 0.063(5) -0.019(4) -0.020(4) -0.007(4)
F4B 0.118(7) 0.130(7) 0.109(7) -0.002(5) -0.035(5) -0.072(6)
F5B 0.075(5) 0.091(6) 0.103(6) -0.013(5) -0.051(5) -0.011(5)
F6B 0.079(5) 0.064(5) 0.063(5) -0.019(4) -0.020(4) -0.007(4)
N1 0.035(4) 0.036(5) 0.051(5) 0.005(4) -0.009(4) -0.002(4)
N2 0.041(5) 0.039(5) 0.040(5) 0.011(4) -0.007(4) 0.006(4)

loop_
_atom_type_symbol
_atom_type_description
_atom_type_scat_dispersion_real
_atom_type_scat_dispersion_imag
_atom_type_scat_source
C C 0.0033 0.0016 'International Tables Vol C Tables 4.2.6.8 and 6.1.1.4'
H H 0.0000 0.0000 'International Tables Vol C Tables 4.2.6.8 and 6.1.1.4'
N N 0.0061 0.0033 'International Tables Vol C Tables 4.2.6.8 and 6.1.1.4'
F F 0.0171 0.0103 'International Tables Vol C Tables 4.2.6.8 and 6.1.1.4'
P P 0.1023 0.0942 'International Tables Vol C Tables 4.2.6.8 and 6.1.1.4'
Ir Ir -1.4442 7.9887 'International Tables Vol C Tables 4.2.6.8 and 6.1.1.4'

loop_
_geom_angle_atom_site_label_1
_geom_angle_atom_site_label_2
_geom_angle_atom_site_label_3
_geom_angle
P1B Ir1 P5A 73.2(4)
P1B Ir1 P4 115.0(2)
P5A Ir1 P4 94.3(2)
P1B Ir1 P3 100.0(3)
P5A Ir1 P3 172.5(2)
P4 Ir1 P3 91.37(11)
P1B Ir1 P2 123.1(2)
P5A Ir1 P2 92.17(19)
P4 Ir1 P2 120.74(11)
P3 Ir1 P2 89.15(9)
P1B Ir1 P5B 91.3(4)
P5A Ir1 P5B 18.5(2)
P4 Ir1 P5B 83.5(3)
P3 Ir1 P5B 168.7(3)
P2 Ir1 P5B 84.9(2)
P1B Ir1 P1A 15.0(3)
P5A Ir1 P1A 87.8(3)
P4 Ir1 P1A 118.63(17)
P3 Ir1 P1A 85.2(2)
P2 Ir1 P1A 120.44(17)
P5B Ir1 P1A 106.1(3)
C5 P2 C6 100.7(8)
C5 P2 C4 99.4(8)
C6 P2 C4 92.0(6)
C5 P2 Ir1 114.5(5)
C6 P2 Ir1 123.0(4)
C4 P2 Ir1 122.4(4)
C7 P3 C8 101.4(9)
C7 P3 C9 100.3(7)
C8 P3 C9 98.6(7)
C7 P3 Ir1 117.3(6)
C8 P3 Ir1 118.2(5)
C9 P3 Ir1 117.7(5)
C10 P4 C12 94.5(11)
C10 P4 C11 97.9(7)
C12 P4 C11 99.4(9)
C10 P4 Ir1 121.2(5)
C12 P4 Ir1 122.1(8)
C11 P4 Ir1 116.5(5)
C3A P1A C2A 99.9(12)
C3A P1A C1A 101.7(12)
C2A P1A C1A 95.1(12)
C3A P1A Ir1 117.5(8)
C2A P1A Ir1 118.4(9)
C1A P1A Ir1 120.0(9)
C1B P1B C3B 98.6(19)
C1B P1B C2B 92.9(19)
C3B P1B C2B 98.4(17)
C1B P1B Ir1 120.7(15)
C3B P1B Ir1 117.4(12)
C2B P1B Ir1 123.2(12)
P1B C1B H1B1 109.5
P1B C1B H1B2 109.5
H1B1 C1B H1B2 109.5
P1B C1B H1B3 109.5
H1B1 C1B H1B3 109.5
H1B2 C1B H1B3 109.5
P1B C2B H2B1 109.5
P1B C2B H2B2 109.5
H2B1 C2B H2B2 109.5
P1B C2B H2B3 109.5
H2B1 C2B H2B3 109.5
H2B2 C2B H2B3 109.5
P1B C3B H3B1 109.5
P1B C3B H3B2 109.5
H3B1 C3B H3B2 109.5
P1B C3B H3B3 109.5
H3B1 C3B H3B3 109.5
H3B2 C3B H3B3 109.5
P2 C4 H4A 109.5
P2 C4 H4B 109.5
H4A C4 H4B 109.5
P2 C4 H4C 109.5
H4A C4 H4C 109.5
H4B C4 H4C 109.5
P2 C5 H5A 109.5
P2 C5 H5B 109.5
H5A C5 H5B 109.5
P2 C5 H5C 109.5
H5A C5 H5C 109.5
H5B C5 H5C 109.5
P2 C6 H6A 109.5
P2 C6 H6B 109.5
H6A C6 H6B 109.5
P2 C6 H6C 109.5
H6A C6 H6C 109.5
H6B C6 H6C 109.5
P3 C7 H7A 109.5
P3 C7 H7B 109.5
H7A C7 H7B 109.5
P3 C7 H7C 109.5
H7A C7 H7C 109.5
H7B C7 H7C 109.5
P3 C8 H8A 109.5
P3 C8 H8B 109.5
H8A C8 H8B 109.5
P3 C8 H8C 109.5
H8A C8 H8C 109.5
H8B C8 H8C 109.5
P3 C9 H9A 109.5
P3 C9 H9B 109.5
H9A C9 H9B 109.5
P3 C9 H9C 109.5
H9A C9 H9C 109.5
H9B C9 H9C 109.5
P4 C10 H10A 109.5
P4 C10 H10B 109.5
H10A C10 H10B 109.5
P4 C10 H10C 109.5
H10A C10 H10C 109.5
H10B C10 H10C 109.5
P4 C11 H11A 109.5
P4 C11 H11B 109.5
H11A C11 H11B 109.5
P4 C11 H11C 109.5
H11A C11 H11C 109.5
H11B C11 H11C 109.5
P4 C12 H12A 109.5
P4 C12 H12B 109.5
H12A C12 H12B 109.5
P4 C12 H12C 109.5
H12A C12 H12C 109.5
H12B C12 H12C 109.5
C13A P5A C14A 97.4(12)
C13A P5A C15A 100.4(12)
C14A P5A C15A 98.7(12)
C13A P5A Ir1 119.2(8)
C14A P5A Ir1 120.0(8)
C15A P5A Ir1 117.0(9)
C14B P5B C13B 97.8(16)
C14B P5B C15B 101.7(14)
C13B P5B C15B 95.4(14)
C14B P5B Ir1 121.6(11)
C13B P5B Ir1 116.1(12)
C15B P5B Ir1 119.3(9)
P5B C13B H13D 109.5
P5B C13B H13E 109.5
H13D C13B H13E 109.5
P5B C13B H13F 109.5
H13D C13B H13F 109.5
H13E C13B H13F 109.5
P5B C14B H14D 109.5
P5B C14B H14E 109.5
H14D C14B H14E 109.5
P5B C14B H14F 109.5
H14D C14B H14F 109.5
H14E C14B H14F 109.5
P5B C15B H15D 109.5
P5B C15B H15E 109.5
H15D C15B H15E 109.5
P5B C15B H15F 109.5
H15D C15B H15F 109.5
H15E C15B H15F 109.5
F2B C16 F3A 56.4
F2B C16 F3B 109.4
F3A C16 F3B 140.9
F2B C16 F1A 56.2
F3A C16 F1A 109.6
F3B C16 F1A 56.2
F2B C16 F2A 140.9
F3A C16 F2A 109.3
F3B C16 F2A 56.3
F1A C16 F2A 109.4
F2B C16 F1B 109.5
F3A C16 F1B 56.2
F3B C16 F1B 109.4
F1A C16 F1B 141.0
F2A C16 F1B 56.1
F2B C16 C17 108.5(6)
F3A C16 C17 110.3(6)
F3B C16 C17 108.8(6)
F1A C16 C17 107.7(6)
F2A C16 C17 110.6(6)
F1B C16 C17 111.3(6)
C18 C17 N1 111.1(10)
C18 C17 C16 130.9(10)
N1 C17 C16 118.1(9)
C17 C18 C19 104.4(11)
C17 C18 H18 127.8
C19 C18 H18 127.8
N2 C19 C18 109.8(11)
N2 C19 C20 119.4(9)
C18 C19 C20 130.8(11)
F5B C20 F6A 56.3
F5B C20 F4A 56.3
F6A C20 F4A 109.5
F5B C20 F5A 141.1
F6A C20 F5A 109.5
F4A C20 F5A 109.5
F5B C20 F4B 109.5
F6A C20 F4B 56.3
F4A C20 F4B 141.1
F5A C20 F4B 56.3
F5B C20 F6B 109.5
F6A C20 F6B 141.1
F4A C20 F6B 56.3
F5A C20 F6B 56.3
F4B C20 F6B 109.5
F5B C20 C19 108.9(7)
F6A C20 C19 110.1(6)
F4A C20 C19 108.2(7)
F5A C20 C19 110.1(7)
F4B C20 C19 110.7(7)
F6B C20 C19 108.8(6)
N2 N1 C17 106.5(9)
C19 N2 N1 108.2(9)

loop_
_geom_bond_atom_site_label_1
_geom_bond_atom_site_label_2
_geom_bond_distance
Ir1 P1B 2.161(8)
Ir1 P5A 2.293(6)
Ir1 P4 2.305(3)
Ir1 P3 2.311(2)
Ir1 P2 2.332(2)
Ir1 P5B 2.391(7)
Ir1 P1A 2.437(6)
P2 C5 1.819(14)
P2 C6 1.833(10)
P2 C4 1.851(12)
P3 C7 1.815(15)
P3 C8 1.840(13)
P3 C9 1.855(13)
P4 C10 1.831(14)
P4 C12 1.839(16)
P4 C11 1.847(13)
P1A C3A 1.78(2)
P1A C2A 1.84(2)
P1A C1A 1.85(3)
C1A H1A1 0.9800
C1A H1A2 0.9800
C1A H1A3 0.9800
C2A H2A1 0.9800
C2A H2A2 0.9800
C2A H2A3 0.9800
C3A H3A1 0.9800
C3A H3A2 0.9800
C3A H3A3 0.9800
P1B C1B 1.81(4)
P1B C3B 1.83(4)
P1B C2B 1.85(3)
C1B H1B1 0.9800
C1B H1B2 0.9800
C1B H1B3 0.9800
C2B H2B1 0.9800
C2B H2B2 0.9800
C2B H2B3 0.9800
C3B H3B1 0.9800
C3B H3B2 0.9800
C3B H3B3 0.9800
C4 H4A 0.9800
C4 H4B 0.9800
C4 H4C 0.9800
C5 H5A 0.9800
C5 H5B 0.9800
C5 H5C 0.9800
C6 H6A 0.9800
C6 H6B 0.9800
C6 H6C 0.9800
C7 H7A 0.9800
C7 H7B 0.9800
C7 H7C 0.9800
C8 H8A 0.9800
C8 H8B 0.9800
C8 H8C 0.9800
C9 H9A 0.9800
C9 H9B 0.9800
C9 H9C 0.9800
C10 H10A 0.9800
C10 H10B 0.9800
C10 H10C 0.9800
C11 H11A 0.9800
C11 H11B 0.9800
C11 H11C 0.9800
C12 H12A 0.9800
C12 H12B 0.9800
C12 H12C 0.9800
P5A C13A 1.82(2)
P5A C14A 1.82(2)
P5A C15A 1.84(3)
C13A H13A 0.9800
C13A H13B 0.9800
C13A H13C 0.9800
C14A H14A 0.9800
C14A H14B 0.9800
C14A H14C 0.9800
C15A H15A 0.9800
C15A H15B 0.9800
C15A H15C 0.9800
P5B C14B 1.78(3)
P5B C13B 1.85(4)
P5B C15B 1.86(2)
C13B H13D 0.9800
C13B H13E 0.9800
C13B H13F 0.9800
C14B H14D 0.9800
C14B H14E 0.9800
C14B H14F 0.9800
C15B H15D 0.9800
C15B H15E 0.9800
C15B H15F 0.9800
C16 F2B 1.3674
C16 F3A 1.3682
C16 F3B 1.3696
C16 F1A 1.3699
C16 F2A 1.3711
C16 F1B 1.3714
C16 C17 1.525(12)
C17 C18 1.341(17)
C17 N1 1.348(14)
C18 C19 1.374(17)
C18 H18 0.9500
C19 N2 1.330(15)
C19 C20 1.520(13)
C20 F5B 1.3700
C20 F6A 1.3700
C20 F4A 1.3700
C20 F5A 1.3700
C20 F4B 1.3700
C20 F6B 1.3700
N1 N2 1.346(14)
